data_4127667
loop_
_publ_author_name
'Zou, Hanxun'
'Hai, Yu'
'Ye, Hebo'
'You, Lei'

_publ_section_title
;
 Dynamic Covalent Switches and Communicating Networks for Tunable
 Multicolor Luminescent Systems and Vapor-Responsive Materials.
;
_journal_issue 41
_journal_name_full 'Journal of the American Chemical Society'
_journal_page_first 16344
_journal_page_last 16353
_journal_paper_doi 10.1021/jacs.9b07175
_journal_volume 141
_journal_year 2019
_chemical_formula_moiety 'C22 H18 N2 O6 S'
_chemical_formula_sum 'C22 H18 N2 O6 S'
_chemical_formula_weight 438.44
_space_group_crystal_system triclinic
_space_group_IT_number 2
_space_group_name_Hall '-P 1'
_space_group_name_H-M_alt 'P -1'
_symmetry_space_group_name_Hall '-P 1'
_symmetry_space_group_name_H-M 'P -1'
_atom_sites_solution_hydrogens geom
_audit_creation_method SHELXL-2014/6
_cell_angle_alpha 83.41(6)
_cell_angle_beta 85.50(7)
_cell_angle_gamma 64.24(4)
_cell_formula_units_Z 2
_cell_length_a 7.934(9)
_cell_length_b 8.791(11)
_cell_length_c 15.84(2)
_cell_measurement_reflns_used 2310
_cell_measurement_temperature 173(2)
_cell_measurement_theta_max 27.5320
_cell_measurement_theta_min 2.5830
_cell_volume 988(2)
_computing_structure_refinement 'SHELXL-2014/6 (Sheldrick, 2014)'
_diffrn_ambient_temperature 173(2)
_diffrn_measured_fraction_theta_full 0.949
_diffrn_measured_fraction_theta_max 0.968
_diffrn_measurement_device_type 'Saturn724+ (2x2 bin mode)'
_diffrn_radiation_type MoK\a
_diffrn_radiation_wavelength 0.71073
_diffrn_reflns_av_R_equivalents 0.1161
_diffrn_reflns_av_unetI/netI 0.1840
_diffrn_reflns_Laue_measured_fraction_full 0.949
_diffrn_reflns_Laue_measured_fraction_max 0.968
_diffrn_reflns_limit_h_max 9
_diffrn_reflns_limit_h_min -9
_diffrn_reflns_limit_k_max 10
_diffrn_reflns_limit_k_min -10
_diffrn_reflns_limit_l_max 18
_diffrn_reflns_limit_l_min -16
_diffrn_reflns_number 6858
_diffrn_reflns_point_group_measured_fraction_full 0.949
_diffrn_reflns_point_group_measured_fraction_max 0.968
_diffrn_reflns_theta_full 25.242
_diffrn_reflns_theta_max 25.020
_diffrn_reflns_theta_min 2.992
_exptl_absorpt_coefficient_mu 0.209
_exptl_crystal_density_diffrn 1.474
_exptl_crystal_description Prism
_exptl_crystal_F_000 456
_refine_diff_density_max 0.458
_refine_diff_density_min -0.307
_refine_diff_density_rms 0.079
_refine_ls_extinction_method none
_refine_ls_goodness_of_fit_ref 1.031
_refine_ls_hydrogen_treatment constr
_refine_ls_matrix_type full
_refine_ls_number_parameters 282
_refine_ls_number_reflns 3389
_refine_ls_number_restraints 0
_refine_ls_restrained_S_all 1.031
_refine_ls_R_factor_all 0.2163
_refine_ls_R_factor_gt 0.1051
_refine_ls_shift/su_max 0.001
_refine_ls_shift/su_mean 0.000
_refine_ls_structure_factor_coef Fsqd
_refine_ls_weighting_details 'w=1/[\s^2^(Fo^2^)+(0.0883P)^2^] where P=(Fo^2^+2Fc^2^)/3'
_refine_ls_weighting_scheme calc
_refine_ls_wR_factor_gt 0.2036
_refine_ls_wR_factor_ref 0.2649
_reflns_Friedel_coverage 0.000
_reflns_number_gt 1445
_reflns_number_total 3389
_reflns_threshold_expression 'I > 2\s(I)'
_cod_data_source_file ja9b07175_si_002.cif
_cod_data_source_block 6AR
_cod_database_code 4127667
_shelx_space_group_comment
;
The symmetry employed for this shelxl refinement is uniquely defined
by the following loop, which should always be used as a source of
symmetry information in preference to the above space-group names.
They are only intended as comments.
;
_shelxl_version_number 2014/6

loop_
_space_group_symop_operation_xyz
'x, y, z'
'-x, -y, -z'

loop_
_atom_site_label
_atom_site_type_symbol
_atom_site_fract_x
_atom_site_fract_y
_atom_site_fract_z
_atom_site_U_iso_or_equiv
_atom_site_adp_type
_atom_site_occupancy
_atom_site_site_symmetry_order
_atom_site_calc_flag
_atom_site_refinement_flags_posn
_atom_site_refinement_flags_adp
S1 S 0.7776(3) 0.6969(3) 0.34994(12) 0.0561(6) Uani 1 1 d . .
N1 N 1.0065(7) 0.8790(8) -0.1060(3) 0.0451(15) Uani 1 1 d . .
O2 O 0.7340(7) 1.1155(6) -0.0859(3) 0.0559(14) Uani 1 1 d . .
C3 C 0.8116(8) 0.8905(8) 0.0252(4) 0.0359(16) Uani 1 1 d . .
C4 C 1.1162(9) 0.6465(9) 0.0081(4) 0.0405(17) Uani 1 1 d . .
O5 O 0.8003(6) 0.9175(6) -0.2585(3) 0.0548(14) Uani 1 1 d . .
O6 O 1.2971(7) 0.6574(7) -0.1177(3) 0.0603(15) Uani 1 1 d . .
N7 N 0.7033(7) 0.6621(8) 0.2610(3) 0.0453(15) Uani 1 1 d . .
C8 C 0.9463(8) 0.7311(8) 0.0548(4) 0.0356(16) Uani 1 1 d . .
C9 C 1.2529(9) 0.4927(9) 0.0401(4) 0.050(2) Uani 1 1 d . .
H9 H 1.3662 0.4377 0.0083 0.060 Uiso 1 1 calc R U
C10 C 1.1492(10) 0.7258(10) -0.0769(4) 0.0463(18) Uani 1 1 d . .
C11 C 0.9158(9) 0.6537(9) 0.1361(4) 0.0412(17) Uani 1 1 d . .
C12 C 1.0380(10) 0.9570(10) -0.1915(4) 0.055(2) Uani 1 1 d . .
H12A H 1.1713 0.9359 -0.1980 0.066 Uiso 1 1 calc R U
H12B H 0.9619 1.0813 -0.1938 0.066 Uiso 1 1 calc R U
C13 C 0.6131(9) 0.8980(10) 0.1485(4) 0.050(2) Uani 1 1 d . .
H13 H 0.4992 0.9548 0.1796 0.060 Uiso 1 1 calc R U
C14 C 0.8437(9) 0.9737(9) -0.0585(4) 0.0445(18) Uani 1 1 d . .
C15 C 1.0571(9) 0.4948(10) 0.1666(4) 0.0515(19) Uani 1 1 d . .
H15 H 1.0376 0.4405 0.2193 0.062 Uiso 1 1 calc R U
C16 C 0.4579(9) 0.6833(9) 0.3617(4) 0.0441(18) Uani 1 1 d . .
C17 C 0.9891(9) 0.8904(9) -0.2656(4) 0.0478(19) Uani 1 1 d . .
H17A H 1.0111 0.9488 -0.3196 0.057 Uiso 1 1 calc R U
H17B H 1.0708 0.7676 -0.2665 0.057 Uiso 1 1 calc R U
O18 O 0.5531(8) 0.4762(7) 0.2667(4) 0.0698(16) Uani 1 1 d . .
H18 H 0.6377 0.4091 0.2993 0.084 Uiso 1 1 calc R U
C19 C 0.7421(9) 0.7418(9) 0.1804(4) 0.0428(18) Uani 1 1 d . .
O20 O 0.7928(9) 0.8582(9) 0.3355(3) 0.088(2) Uani 1 1 d . .
C21 C 0.5771(9) 0.7171(9) 0.4095(5) 0.051(2) Uani 1 1 d . .
C22 C 0.6475(9) 0.9740(9) 0.0710(4) 0.0447(18) Uani 1 1 d . .
H22 H 0.5584 1.0827 0.0499 0.054 Uiso 1 1 calc R U
C23 C 1.2231(11) 0.4180(10) 0.1204(5) 0.059(2) Uani 1 1 d . .
H23 H 1.3182 0.3138 0.1429 0.071 Uiso 1 1 calc R U
C24 C 0.5271(10) 0.6409(10) 0.2731(5) 0.054(2) Uani 1 1 d . .
H24 H 0.4332 0.7209 0.2315 0.065 Uiso 1 1 calc R U
O25 O 0.9395(7) 0.5531(9) 0.3812(3) 0.086(2) Uani 1 1 d . .
C26 C 0.5374(12) 0.7526(10) 0.4940(5) 0.067(2) Uani 1 1 d . .
H26 H 0.6213 0.7736 0.5253 0.080 Uiso 1 1 calc R U
C27 C 0.2509(12) 0.7251(11) 0.4866(5) 0.074(3) Uani 1 1 d . .
H27 H 0.1372 0.7304 0.5133 0.089 Uiso 1 1 calc R U
C28 C 0.7436(11) 0.8676(11) -0.3314(5) 0.070(3) Uani 1 1 d . .
H28A H 0.7616 0.9325 -0.3830 0.104 Uiso 1 1 calc R U
H28B H 0.6112 0.8903 -0.3242 0.104 Uiso 1 1 calc R U
H28C H 0.8197 0.7462 -0.3363 0.104 Uiso 1 1 calc R U
C29 C 0.2924(10) 0.6851(10) 0.4021(5) 0.062(2) Uani 1 1 d . .
H29 H 0.2098 0.6595 0.3723 0.074 Uiso 1 1 calc R U
C30 C 0.3704(13) 0.7565(13) 0.5314(5) 0.087(3) Uani 1 1 d . .
H30 H 0.3396 0.7815 0.5889 0.104 Uiso 1 1 calc R U

loop_
_atom_site_aniso_label
_atom_site_aniso_U_11
_atom_site_aniso_U_22
_atom_site_aniso_U_33
_atom_site_aniso_U_23
_atom_site_aniso_U_13
_atom_site_aniso_U_12
S1 0.0573(12) 0.0790(16) 0.0433(10) 0.0013(10) 0.0020(8) -0.0419(11)
N1 0.056(4) 0.049(4) 0.033(3) 0.001(3) 0.004(3) -0.026(3)
O2 0.069(3) 0.045(3) 0.053(3) 0.005(3) 0.002(2) -0.027(3)
C3 0.039(4) 0.035(4) 0.034(3) 0.002(3) 0.002(3) -0.018(3)
C4 0.047(4) 0.039(4) 0.040(4) -0.003(3) 0.004(3) -0.025(3)
O5 0.058(3) 0.060(4) 0.052(3) -0.013(3) 0.001(2) -0.028(3)
O6 0.053(3) 0.064(4) 0.059(3) -0.007(3) 0.019(3) -0.024(3)
N7 0.045(3) 0.061(4) 0.042(3) -0.001(3) 0.003(3) -0.035(3)
C8 0.040(4) 0.038(4) 0.034(3) -0.002(3) 0.001(3) -0.023(3)
C9 0.042(4) 0.048(5) 0.053(4) -0.009(4) 0.003(3) -0.013(4)
C10 0.059(5) 0.050(5) 0.042(4) -0.009(4) 0.002(4) -0.034(4)
C11 0.047(4) 0.038(4) 0.047(4) -0.004(3) -0.006(3) -0.025(3)
C12 0.058(5) 0.065(6) 0.044(4) 0.004(4) 0.010(3) -0.032(4)
C13 0.040(4) 0.064(6) 0.047(4) -0.015(4) 0.008(3) -0.023(4)
C14 0.055(4) 0.043(5) 0.046(4) -0.002(4) -0.007(3) -0.030(4)
C15 0.058(4) 0.064(5) 0.044(4) 0.002(4) 0.001(3) -0.038(4)
C16 0.048(4) 0.041(4) 0.045(4) 0.004(3) 0.008(3) -0.023(3)
C17 0.062(5) 0.052(5) 0.034(4) -0.002(3) 0.006(3) -0.031(4)
O18 0.080(4) 0.069(4) 0.071(4) -0.009(3) 0.016(3) -0.044(3)
C19 0.044(4) 0.055(5) 0.032(3) 0.002(3) 0.004(3) -0.025(4)
O20 0.145(5) 0.104(5) 0.063(4) -0.003(3) 0.010(3) -0.100(5)
C21 0.047(4) 0.040(5) 0.058(5) -0.001(4) 0.012(4) -0.013(3)
C22 0.044(4) 0.047(5) 0.042(4) -0.002(3) 0.000(3) -0.020(3)
C23 0.071(5) 0.051(5) 0.052(5) -0.002(4) 0.000(4) -0.024(4)
C24 0.063(5) 0.051(5) 0.055(5) -0.004(4) 0.000(4) -0.032(4)
O25 0.051(3) 0.122(6) 0.068(4) -0.005(4) -0.007(3) -0.023(3)
C26 0.089(6) 0.064(6) 0.054(5) -0.014(4) 0.008(5) -0.038(5)
C27 0.067(6) 0.078(7) 0.069(6) -0.004(5) 0.022(5) -0.028(5)
C28 0.085(6) 0.062(6) 0.057(5) 0.000(4) -0.018(4) -0.026(5)
C29 0.056(5) 0.067(6) 0.069(5) -0.003(4) 0.016(4) -0.036(4)
C30 0.095(7) 0.104(9) 0.052(5) -0.013(5) 0.031(5) -0.038(6)

loop_
_atom_type_symbol
_atom_type_description
_atom_type_scat_dispersion_real
_atom_type_scat_dispersion_imag
_atom_type_scat_source
C C 0.0033 0.0016 'International Tables Vol C Tables 4.2.6.8 and 6.1.1.4'
H H 0.0000 0.0000 'International Tables Vol C Tables 4.2.6.8 and 6.1.1.4'
N N 0.0061 0.0033 'International Tables Vol C Tables 4.2.6.8 and 6.1.1.4'
O O 0.0106 0.0060 'International Tables Vol C Tables 4.2.6.8 and 6.1.1.4'
S S 0.1246 0.1234 'International Tables Vol C Tables 4.2.6.8 and 6.1.1.4'

loop_
_geom_angle_atom_site_label_1
_geom_angle_atom_site_label_2
_geom_angle_atom_site_label_3
_geom_angle
O25 S1 O20 116.4(4)
O25 S1 N7 111.9(4)
O20 S1 N7 108.7(3)
O25 S1 C21 111.8(4)
O20 S1 C21 111.7(4)
N7 S1 C21 94.1(3)
C10 N1 C14 125.2(6)
C10 N1 C12 116.8(6)
C14 N1 C12 117.7(6)
C22 C3 C8 121.6(6)
C22 C3 C14 118.6(6)
C8 C3 C14 119.8(6)
C9 C4 C8 121.1(6)
C9 C4 C10 119.4(6)
C8 C4 C10 119.6(6)
C17 O5 C28 112.3(5)
C19 N7 C24 119.6(5)
C19 N7 S1 117.7(5)
C24 N7 S1 114.0(4)
C3 C8 C4 121.5(6)
C3 C8 C11 119.4(6)
C4 C8 C11 119.1(6)
C4 C9 C23 119.6(7)
O6 C10 N1 122.3(7)
O6 C10 C4 120.9(7)
N1 C10 C4 116.8(6)
C15 C11 C19 124.1(7)
C15 C11 C8 118.6(6)
C19 C11 C8 117.3(6)
N1 C12 C17 114.1(7)
C19 C13 C22 120.7(7)
O2 C14 N1 120.8(7)
O2 C14 C3 122.4(6)
N1 C14 C3 116.7(6)
C23 C15 C11 120.8(7)
C21 C16 C29 117.9(7)
C21 C16 C24 115.1(6)
C29 C16 C24 127.0(7)
O5 C17 C12 110.5(5)
C13 C19 C11 121.2(6)
C13 C19 N7 120.3(6)
C11 C19 N7 118.5(6)
C26 C21 C16 122.6(7)
C26 C21 S1 126.9(7)
C16 C21 S1 110.4(5)
C3 C22 C13 119.7(7)
C15 C23 C9 120.8(7)
O18 C24 N7 113.2(6)
O18 C24 C16 107.6(6)
N7 C24 C16 105.8(6)
C21 C26 C30 117.9(8)
C30 C27 C29 121.3(8)
C27 C29 C16 119.3(8)
C27 C30 C26 121.0(8)

loop_
_geom_bond_atom_site_label_1
_geom_bond_atom_site_label_2
_geom_bond_distance
S1 O25 1.428(6)
S1 O20 1.465(7)
S1 N7 1.677(6)
S1 C21 1.735(7)
N1 C10 1.386(8)
N1 C14 1.408(8)
N1 C12 1.501(8)
O2 C14 1.221(8)
C3 C22 1.379(8)
C3 C8 1.397(8)
C3 C14 1.498(9)
C4 C9 1.383(9)
C4 C8 1.420(8)
C4 C10 1.502(9)
O5 C17 1.408(8)
O5 C28 1.447(8)
O6 C10 1.229(7)
N7 C19 1.461(8)
N7 C24 1.483(9)
C8 C11 1.439(9)
C9 C23 1.415(10)
C11 C15 1.417(9)
C11 C19 1.427(9)
C12 C17 1.515(10)
C13 C19 1.374(9)
C13 C22 1.395(9)
C15 C23 1.384(9)
C16 C21 1.401(10)
C16 C29 1.409(10)
C16 C24 1.493(9)
O18 C24 1.386(9)
C21 C26 1.390(10)
C26 C30 1.397(11)
C27 C30 1.362(12)
C27 C29 1.401(10)
